data_4340182
loop_
_publ_author_name
'Noda, Kyoko'
'Ohuchi, Yuko'
'Hashimoto, Akira'
'Fujiki, Masayuki'
'Itoh, Sumitaka'
'Iwatsuki, Satoshi'
'Noda, Toshiaki'
'Suzuki, Takayoshi'
'Kashiwabara, Kazuo'
'Takagi, Hideo D.'

_publ_section_title
;
 Syntheses, structural determinations of [Ru(ROCS2)2(PPh3)2](+/0) pairs,
 and kinetic analyses of thermal reactions involving transient
 trans-[Ru(iPrOCS2)2(PPh3)2] species (ROCS2(-) = ethyl- or
 isopropyldithiocarbonate and PPh3 = triphenylphosphine).
;
_journal_issue 3
_journal_name_full 'Inorganic chemistry'
_journal_page_first 1349
_journal_page_last 1355
_journal_paper_doi 10.1021/ic051487l
_journal_volume 45
_journal_year 2006
_chemical_formula_moiety 'C42 H40 O2 P2 Ru S4'
_chemical_formula_sum 'C42 H40 O2 P2 Ru S4'
_chemical_formula_weight 867.99
_chemical_name_systematic
; 
cis-Bis(O-ethyldithiocarbonato)bis(triphenylphosphine)ruthenium(II)
;
_space_group_IT_number 14
_symmetry_cell_setting monoclinic
_symmetry_space_group_name_Hall '-P 2ybc'
_symmetry_space_group_name_H-M 'P 1 21/c 1'
_atom_sites_solution_hydrogens geom
_atom_sites_solution_primary direct
_atom_sites_solution_secondary direct
_audit_creation_method SHELXL-97
_cell_angle_alpha 90.00
_cell_angle_beta 101.346(9)
_cell_angle_gamma 90.00
_cell_formula_units_Z 8
_cell_length_a 11.8702(17)
_cell_length_b 36.585(4)
_cell_length_c 20.1217(15)
_cell_measurement_reflns_used 25
_cell_measurement_temperature 296(2)
_cell_measurement_theta_max 14.9
_cell_measurement_theta_min 13.5
_cell_volume 8567.5(17)
_computing_cell_refinement 'MSC/AFC Diffractometer Control'
_computing_data_collection 'MSC/AFC Diffractometer Control'
_computing_data_reduction 'teXsan ver. 1.11'
_computing_molecular_graphics ORTEP
_computing_publication_material SHELXL-97
_computing_structure_refinement SHELXL-97
_computing_structure_solution SIR92
_diffrn_ambient_temperature 296(2)
_diffrn_measured_fraction_theta_full 0.999
_diffrn_measured_fraction_theta_max 0.999
_diffrn_measurement_device_type 'Rigaku AFC5R'
_diffrn_measurement_method \w
_diffrn_radiation_monochromator graphite
_diffrn_radiation_source 'rotating anode'
_diffrn_radiation_type 'Mo K\a'
_diffrn_radiation_wavelength 0.71069
_diffrn_reflns_av_R_equivalents 0.0780
_diffrn_reflns_av_sigmaI/netI 0.1864
_diffrn_reflns_limit_h_max 0
_diffrn_reflns_limit_h_min -15
_diffrn_reflns_limit_k_max 47
_diffrn_reflns_limit_k_min 0
_diffrn_reflns_limit_l_max 26
_diffrn_reflns_limit_l_min -25
_diffrn_reflns_number 20598
_diffrn_reflns_theta_full 27.51
_diffrn_reflns_theta_max 27.51
_diffrn_reflns_theta_min 2.06
_diffrn_standards_decay_% 2.53
_diffrn_standards_interval_time 150
_diffrn_standards_number 3
_exptl_absorpt_coefficient_mu 0.669
_exptl_absorpt_correction_T_max 0.949
_exptl_absorpt_correction_T_min 0.809
_exptl_absorpt_correction_type integration
_exptl_absorpt_process_details Coppens_numerical
_exptl_crystal_colour orange
_exptl_crystal_density_diffrn 1.346
_exptl_crystal_density_method 'not measured'
_exptl_crystal_description plate
_exptl_crystal_F_000 3568
_exptl_crystal_size_max 0.40
_exptl_crystal_size_mid 0.20
_exptl_crystal_size_min 0.08
_refine_diff_density_max 1.484
_refine_diff_density_min -0.896
_refine_diff_density_rms 0.112
_refine_ls_extinction_method none
_refine_ls_goodness_of_fit_ref 0.953
_refine_ls_hydrogen_treatment constr
_refine_ls_matrix_type full
_refine_ls_number_parameters 919
_refine_ls_number_reflns 19672
_refine_ls_number_restraints 0
_refine_ls_restrained_S_all 0.953
_refine_ls_R_factor_all 0.2183
_refine_ls_R_factor_gt 0.0527
_refine_ls_shift/su_max 0.008
_refine_ls_shift/su_mean 0.001
_refine_ls_structure_factor_coef Fsqd
_refine_ls_weighting_details 'calc w=1/[\s^2^(Fo^2^)+(0.1032P)^2^+0.0000P] where P=(Fo^2^+2Fc^2^)/3'
_refine_ls_weighting_scheme calc
_refine_ls_wR_factor_gt 0.1550
_refine_ls_wR_factor_ref 0.2100
_reflns_number_gt 7661
_reflns_number_total 19672
_reflns_threshold_expression 'I > 2\s(I)'
_cod_data_source_file ic051487lsi20050831_045006.cif
_cod_data_source_block cisRu
_cod_database_code 4340182

loop_
_symmetry_equiv_pos_as_xyz
'x, y, z'
'-x, y+1/2, -z+1/2'
'-x, -y, -z'
'x, -y-1/2, z-1/2'

loop_
_atom_site_label
_atom_site_type_symbol
_atom_site_fract_x
_atom_site_fract_y
_atom_site_fract_z
_atom_site_U_iso_or_equiv
_atom_site_adp_type
_atom_site_occupancy
_atom_site_symmetry_multiplicity
_atom_site_calc_flag
_atom_site_refinement_flags
Ru1 Ru 0.65566(5) 0.451148(15) 0.71042(3) 0.04063(15) Uani 1 1 d .
Ru51 Ru 0.92876(5) 0.186543(14) 0.81483(3) 0.04111(15) Uani 1 1 d .
S1 S 0.81186(19) 0.47463(7) 0.65879(11) 0.0707(6) Uani 1 1 d .
S2 S 0.7383(2) 0.40073(6) 0.66081(11) 0.0680(6) Uani 1 1 d .
S6 S 0.58342(16) 0.51021(5) 0.72988(9) 0.0472(4) Uani 1 1 d .
S7 S 0.52149(17) 0.47076(5) 0.60716(9) 0.0529(5) Uani 1 1 d .
S51 S 0.77755(19) 0.17036(5) 0.87671(11) 0.0618(5) Uani 1 1 d .
S52 S 0.84848(16) 0.24190(5) 0.84970(10) 0.0500(4) Uani 1 1 d .
S56 S 1.00427(18) 0.12588(5) 0.81339(9) 0.0545(5) Uani 1 1 d .
S57 S 1.06734(19) 0.17668(6) 0.92066(10) 0.0616(5) Uani 1 1 d .
P1 P 0.50188(15) 0.41955(5) 0.73761(9) 0.0432(4) Uani 1 1 d .
P2 P 0.78895(14) 0.44877(5) 0.81078(9) 0.0390(4) Uani 1 1 d .
P51 P 1.08166(15) 0.21319(5) 0.77769(10) 0.0487(4) Uani 1 1 d .
P52 P 0.79404(15) 0.18188(4) 0.71518(9) 0.0408(4) Uani 1 1 d .
O1 O 0.9123(7) 0.4262(2) 0.6003(4) 0.102(2) Uani 1 1 d .
O6 O 0.4458(5) 0.53866(14) 0.6273(3) 0.0710(16) Uani 1 1 d .
O51 O 0.6917(5) 0.23157(15) 0.9206(3) 0.0737(17) Uani 1 1 d .
O56 O 1.1639(5) 0.11250(15) 0.9268(3) 0.0805(18) Uani 1 1 d .
C1 C 0.8254(7) 0.4333(3) 0.6370(4) 0.088(3) Uani 1 1 d .
C2 C 0.9325(12) 0.3914(3) 0.5868(6) 0.121(4) Uani 1 1 d .
H2A H 0.8654 0.3805 0.5583 0.138 Uiso 1 1 calc R
H2B H 0.9517 0.3773 0.6284 0.138 Uiso 1 1 calc R
C3 C 1.0340(14) 0.3918(4) 0.5500(9) 0.193(9) Uani 1 1 d .
H3A H 1.1029 0.3849 0.5810 0.207 Uiso 1 1 calc R
H3B H 1.0429 0.4160 0.5331 0.207 Uiso 1 1 calc R
H3C H 1.0196 0.3749 0.5128 0.207 Uiso 1 1 calc R
C6 C 0.5086(6) 0.5098(2) 0.6503(3) 0.0518(18) Uani 1 1 d .
C7 C 0.3730(10) 0.5373(3) 0.5599(4) 0.103(4) Uani 1 1 d .
H7A H 0.4185 0.5323 0.5258 0.127 Uiso 1 1 calc R
H7B H 0.3149 0.5184 0.5576 0.127 Uiso 1 1 calc R
C8 C 0.321(2) 0.5729(5) 0.5498(8) 0.36(2) Uani 1 1 d .
H8A H 0.2685 0.5735 0.5068 0.402 Uiso 1 1 calc R
H8B H 0.3793 0.5911 0.5504 0.402 Uiso 1 1 calc R
H8C H 0.2796 0.5778 0.5853 0.402 Uiso 1 1 calc R
C11 C 0.3764(6) 0.44781(19) 0.7450(4) 0.0508(17) Uani 1 1 d .
C12 C 0.3766(7) 0.4690(2) 0.8025(4) 0.065(2) Uani 1 1 d .
H12 H 0.4393 0.4682 0.8384 0.081 Uiso 1 1 calc R
C13 C 0.2822(8) 0.4915(2) 0.8065(6) 0.082(3) Uani 1 1 d .
H13 H 0.2809 0.5051 0.8453 0.098 Uiso 1 1 calc R
C14 C 0.1913(9) 0.4930(3) 0.7518(7) 0.091(3) Uani 1 1 d .
H14 H 0.1281 0.5075 0.7543 0.107 Uiso 1 1 calc R
C15 C 0.1929(8) 0.4736(3) 0.6949(6) 0.082(3) Uani 1 1 d .
H15 H 0.1320 0.4757 0.6581 0.100 Uiso 1 1 calc R
C16 C 0.2835(7) 0.4510(2) 0.6907(5) 0.068(2) Uani 1 1 d .
H16 H 0.2830 0.4376 0.6513 0.086 Uiso 1 1 calc R
C17 C 0.5270(6) 0.3882(2) 0.8107(4) 0.0529(18) Uani 1 1 d .
C18 C 0.5912(7) 0.3575(2) 0.8036(5) 0.065(2) Uani 1 1 d .
H18 H 0.6174 0.3538 0.7635 0.083 Uiso 1 1 calc R
C19 C 0.6175(8) 0.3318(3) 0.8559(6) 0.090(3) Uani 1 1 d .
H19 H 0.6601 0.3110 0.8506 0.110 Uiso 1 1 calc R
C20 C 0.5792(9) 0.3377(3) 0.9152(6) 0.099(4) Uani 1 1 d .
H20 H 0.5988 0.3213 0.9509 0.114 Uiso 1 1 calc R
C21 C 0.5134(9) 0.3670(3) 0.9220(5) 0.087(3) Uani 1 1 d .
H21 H 0.4856 0.3700 0.9617 0.106 Uiso 1 1 calc R
C22 C 0.4862(8) 0.3933(2) 0.8700(4) 0.068(2) Uani 1 1 d .
H22 H 0.4416 0.4136 0.8754 0.086 Uiso 1 1 calc R
C23 C 0.4291(6) 0.38558(19) 0.6751(4) 0.0511(18) Uani 1 1 d .
C24 C 0.3427(7) 0.3640(2) 0.6922(4) 0.060(2) Uani 1 1 d .
H24 H 0.3254 0.3665 0.7351 0.074 Uiso 1 1 calc R
C25 C 0.2810(8) 0.3387(2) 0.6475(6) 0.088(3) Uani 1 1 d .
H25 H 0.2256 0.3240 0.6611 0.106 Uiso 1 1 calc R
C26 C 0.3023(9) 0.3356(3) 0.5848(6) 0.093(3) Uani 1 1 d .
H26 H 0.2599 0.3193 0.5544 0.113 Uiso 1 1 calc R
C27 C 0.3851(10) 0.3562(3) 0.5651(5) 0.089(3) Uani 1 1 d .
H27 H 0.3993 0.3535 0.5215 0.107 Uiso 1 1 calc R
C28 C 0.4510(8) 0.3818(2) 0.6106(4) 0.066(2) Uani 1 1 d .
H28 H 0.5078 0.3957 0.5968 0.083 Uiso 1 1 calc R
C29 C 0.8823(6) 0.48876(18) 0.8347(3) 0.0447(16) Uani 1 1 d .
C30 C 0.8723(7) 0.5217(2) 0.7986(4) 0.060(2) Uani 1 1 d .
H30 H 0.8146 0.5240 0.7602 0.072 Uiso 1 1 calc R
C31 C 0.9453(7) 0.5510(2) 0.8180(5) 0.069(2) Uani 1 1 d .
H31 H 0.9366 0.5724 0.7928 0.080 Uiso 1 1 calc R
C32 C 1.0284(8) 0.5482(2) 0.8734(5) 0.075(2) Uani 1 1 d .
H32 H 1.0794 0.5675 0.8857 0.094 Uiso 1 1 calc R
C33 C 1.0383(7) 0.5170(2) 0.9119(4) 0.066(2) Uani 1 1 d .
H33 H 1.0946 0.5154 0.9511 0.080 Uiso 1 1 calc R
C34 C 0.9646(7) 0.4879(2) 0.8925(4) 0.0581(19) Uani 1 1 d .
H34 H 0.9714 0.4672 0.9197 0.072 Uiso 1 1 calc R
C35 C 0.8973(6) 0.41316(19) 0.8132(3) 0.0453(16) Uani 1 1 d .
C36 C 0.8751(7) 0.3764(2) 0.8253(4) 0.060(2) Uani 1 1 d .
H36 H 0.8068 0.3701 0.8386 0.071 Uiso 1 1 calc R
C37 C 0.9513(8) 0.3495(2) 0.8179(4) 0.070(2) Uani 1 1 d .
H37 H 0.9350 0.3253 0.8267 0.087 Uiso 1 1 calc R
C38 C 1.0508(8) 0.3578(3) 0.7977(5) 0.081(3) Uani 1 1 d .
H38 H 1.1024 0.3393 0.7930 0.097 Uiso 1 1 calc R
C39 C 1.0761(7) 0.3936(3) 0.7842(5) 0.077(3) Uani 1 1 d .
H39 H 1.1435 0.3991 0.7694 0.093 Uiso 1 1 calc R
C40 C 0.9995(6) 0.4214(2) 0.7930(4) 0.059(2) Uani 1 1 d .
H40 H 1.0172 0.4456 0.7852 0.072 Uiso 1 1 calc R
C41 C 0.7383(6) 0.44632(18) 0.8911(3) 0.0429(15) Uani 1 1 d .
C42 C 0.7663(6) 0.4197(2) 0.9407(4) 0.0538(18) Uani 1 1 d .
H42 H 0.8136 0.4003 0.9345 0.066 Uiso 1 1 calc R
C43 C 0.7222(7) 0.4226(2) 1.0004(4) 0.064(2) Uani 1 1 d .
H43 H 0.7393 0.4044 1.0330 0.074 Uiso 1 1 calc R
C44 C 0.6548(7) 0.4515(3) 1.0120(4) 0.069(2) Uani 1 1 d .
H44 H 0.6283 0.4533 1.0524 0.084 Uiso 1 1 calc R
C45 C 0.6275(7) 0.4774(3) 0.9627(4) 0.073(2) Uani 1 1 d .
H45 H 0.5811 0.4970 0.9693 0.086 Uiso 1 1 calc R
C46 C 0.6685(6) 0.4747(2) 0.9029(4) 0.0561(19) Uani 1 1 d .
H46 H 0.6483 0.4926 0.8698 0.069 Uiso 1 1 calc R
C51 C 0.7646(6) 0.21586(19) 0.8874(4) 0.0524(18) Uani 1 1 d .
C52 C 0.6174(10) 0.2086(3) 0.9527(7) 0.128(5) Uani 1 1 d .
H52A H 0.5781 0.1909 0.9203 0.151 Uiso 1 1 calc R
H52B H 0.6631 0.1954 0.9904 0.151 Uiso 1 1 calc R
C53 C 0.5340(10) 0.2315(4) 0.9768(7) 0.134(5) Uani 1 1 d .
H53A H 0.5733 0.2481 1.0104 0.147 Uiso 1 1 calc R
H53B H 0.4830 0.2164 0.9964 0.147 Uiso 1 1 calc R
H53C H 0.4906 0.2450 0.9395 0.147 Uiso 1 1 calc R
C56 C 1.0874(7) 0.1349(2) 0.8897(4) 0.059(2) Uani 1 1 d .
C57 C 1.1852(9) 0.0765(2) 0.8976(5) 0.089(3) Uani 1 1 d .
H57A H 1.1167 0.0615 0.8915 0.112 Uiso 1 1 calc R
H57B H 1.2072 0.0797 0.8540 0.112 Uiso 1 1 calc R
C58 C 1.2786(11) 0.0595(3) 0.9461(6) 0.143(6) Uani 1 1 d .
H58A H 1.2534 0.0548 0.9878 0.159 Uiso 1 1 calc R
H58B H 1.3436 0.0757 0.9545 0.159 Uiso 1 1 calc R
H58C H 1.3001 0.0369 0.9277 0.159 Uiso 1 1 calc R
C61 C 1.2018(7) 0.1818(2) 0.7759(5) 0.066(2) Uani 1 1 d .
C62 C 1.1974(8) 0.1567(3) 0.7233(5) 0.085(3) Uani 1 1 d .
H62 H 1.1375 0.1574 0.6858 0.103 Uiso 1 1 calc R
C63 C 1.2850(10) 0.1303(3) 0.7278(7) 0.123(5) Uani 1 1 d .
H63 H 1.2824 0.1138 0.6924 0.141 Uiso 1 1 calc R
C64 C 1.3726(9) 0.1284(3) 0.7818(7) 0.111(4) Uani 1 1 d .
H64 H 1.4305 0.1111 0.7835 0.130 Uiso 1 1 calc R
C65 C 1.3738(8) 0.1525(3) 0.8339(6) 0.096(3) Uani 1 1 d .
H65 H 1.4317 0.1509 0.8724 0.120 Uiso 1 1 calc R
C66 C 1.2927(7) 0.1786(2) 0.8305(5) 0.072(2) Uani 1 1 d .
H66 H 1.2981 0.1951 0.8661 0.088 Uiso 1 1 calc R
C67 C 1.1594(6) 0.2501(2) 0.8307(4) 0.0548(19) Uani 1 1 d .
C68 C 1.2487(6) 0.2676(2) 0.8095(4) 0.061(2) Uani 1 1 d .
H68 H 1.2688 0.2605 0.7689 0.075 Uiso 1 1 calc R
C69 C 1.3093(7) 0.2955(2) 0.8470(5) 0.073(2) Uani 1 1 d .
H69 H 1.3687 0.3071 0.8313 0.091 Uiso 1 1 calc R
C70 C 1.2829(8) 0.3057(2) 0.9055(6) 0.087(3) Uani 1 1 d .
H70 H 1.3248 0.3241 0.9310 0.104 Uiso 1 1 calc R
C71 C 1.1928(7) 0.2890(2) 0.9287(5) 0.078(3) Uani 1 1 d .
H71 H 1.1738 0.2962 0.9694 0.096 Uiso 1 1 calc R
C72 C 1.1314(6) 0.2613(2) 0.8902(4) 0.058(2) Uani 1 1 d .
H72 H 1.0703 0.2503 0.9051 0.070 Uiso 1 1 calc R
C73 C 1.0565(7) 0.2397(2) 0.6986(4) 0.060(2) Uani 1 1 d .
C74 C 0.9820(7) 0.2686(2) 0.6966(4) 0.067(2) Uani 1 1 d .
H74 H 0.9482 0.2731 0.7337 0.081 Uiso 1 1 calc R
C75 C 0.9563(9) 0.2912(3) 0.6401(6) 0.095(3) Uani 1 1 d .
H75 H 0.9047 0.3104 0.6394 0.115 Uiso 1 1 calc R
C76 C 1.0071(11) 0.2853(4) 0.5852(6) 0.108(4) Uani 1 1 d .
H76 H 0.9899 0.3004 0.5474 0.129 Uiso 1 1 calc R
C77 C 1.0810(12) 0.2578(4) 0.5865(5) 0.107(4) Uani 1 1 d .
H77 H 1.1154 0.2540 0.5493 0.125 Uiso 1 1 calc R
C78 C 1.1079(8) 0.2345(3) 0.6424(5) 0.088(3) Uani 1 1 d .
H78 H 1.1601 0.2156 0.6423 0.110 Uiso 1 1 calc R
C79 C 0.6775(6) 0.21547(19) 0.7054(4) 0.0506(17) Uani 1 1 d .
C80 C 0.5778(7) 0.2066(3) 0.7283(5) 0.077(3) Uani 1 1 d .
H80 H 0.5673 0.1833 0.7446 0.093 Uiso 1 1 calc R
C81 C 0.4940(9) 0.2335(4) 0.7263(7) 0.127(5) Uani 1 1 d .
H81 H 0.4264 0.2274 0.7404 0.147 Uiso 1 1 calc R
C82 C 0.5065(11) 0.2678(4) 0.7049(7) 0.121(5) Uani 1 1 d .
H82 H 0.4492 0.2851 0.7053 0.147 Uiso 1 1 calc R
C83 C 0.6033(10) 0.2770(3) 0.6827(5) 0.093(3) Uani 1 1 d .
H83 H 0.6117 0.3004 0.6664 0.111 Uiso 1 1 calc R
C84 C 0.6896(7) 0.2515(2) 0.6844(4) 0.065(2) Uani 1 1 d .
H84 H 0.7574 0.2584 0.6713 0.078 Uiso 1 1 calc R
C85 C 0.8429(5) 0.18051(18) 0.6341(3) 0.0430(15) Uani 1 1 d .
C86 C 0.8093(7) 0.2041(2) 0.5789(4) 0.060(2) Uani 1 1 d .
H86 H 0.7603 0.2236 0.5822 0.071 Uiso 1 1 calc R
C87 C 0.8495(8) 0.1982(3) 0.5188(4) 0.073(2) Uani 1 1 d .
H87 H 0.8258 0.2137 0.4820 0.089 Uiso 1 1 calc R
C88 C 0.9221(7) 0.1704(2) 0.5136(4) 0.064(2) Uani 1 1 d .
H88 H 0.9493 0.1673 0.4737 0.075 Uiso 1 1 calc R
C89 C 0.9556(7) 0.1472(2) 0.5661(4) 0.067(2) Uani 1 1 d .
H89 H 1.0054 0.1281 0.5619 0.084 Uiso 1 1 calc R
C90 C 0.9156(6) 0.15177(19) 0.6266(4) 0.0514(17) Uani 1 1 d .
H90 H 0.9380 0.1354 0.6620 0.064 Uiso 1 1 calc R
C91 C 0.7065(6) 0.13940(18) 0.7010(4) 0.0457(16) Uani 1 1 d .
C92 C 0.7172(7) 0.11140(18) 0.7477(4) 0.0553(19) Uani 1 1 d .
H92 H 0.7724 0.1127 0.7874 0.070 Uiso 1 1 calc R
C93 C 0.6458(8) 0.0814(2) 0.7352(5) 0.068(2) Uani 1 1 d .
H93 H 0.6533 0.0626 0.7669 0.084 Uiso 1 1 calc R
C94 C 0.5658(8) 0.0789(2) 0.6783(5) 0.070(2) Uani 1 1 d .
H94 H 0.5181 0.0585 0.6712 0.082 Uiso 1 1 calc R
C95 C 0.5531(8) 0.1065(2) 0.6292(5) 0.076(3) Uani 1 1 d .
H95 H 0.4983 0.1048 0.5893 0.094 Uiso 1 1 calc R
C96 C 0.6246(7) 0.1360(2) 0.6424(4) 0.064(2) Uani 1 1 d .
H96 H 0.6176 0.1547 0.6105 0.077 Uiso 1 1 calc R

loop_
_atom_site_aniso_label
_atom_site_aniso_U_11
_atom_site_aniso_U_22
_atom_site_aniso_U_33
_atom_site_aniso_U_23
_atom_site_aniso_U_13
_atom_site_aniso_U_12
Ru1 0.0412(3) 0.0422(3) 0.0400(3) 0.0013(2) 0.0118(2) 0.0051(2)
Ru51 0.0464(3) 0.0365(3) 0.0426(3) -0.0038(2) 0.0140(2) 0.0025(2)
S1 0.0579(13) 0.0918(17) 0.0692(14) 0.0170(12) 0.0291(11) 0.0057(12)
S2 0.0752(14) 0.0709(14) 0.0575(12) -0.0103(10) 0.0124(11) 0.0277(11)
S6 0.0509(10) 0.0428(9) 0.0470(10) -0.0013(8) 0.0070(8) 0.0046(8)
S7 0.0598(11) 0.0578(11) 0.0397(10) -0.0006(8) 0.0068(8) 0.0128(9)
S51 0.0797(14) 0.0486(11) 0.0675(13) -0.0043(9) 0.0399(11) -0.0070(10)
S52 0.0541(11) 0.0390(9) 0.0622(11) -0.0090(8) 0.0241(9) -0.0012(8)
S56 0.0674(13) 0.0443(10) 0.0490(11) -0.0086(8) 0.0046(9) 0.0123(9)
S57 0.0784(14) 0.0568(12) 0.0448(11) -0.0103(9) 0.0005(10) 0.0133(10)
P1 0.0428(10) 0.0417(10) 0.0441(10) -0.0034(8) 0.0058(8) -0.0024(8)
P2 0.0354(9) 0.0382(9) 0.0441(9) 0.0036(7) 0.0094(7) -0.0001(7)
P51 0.0418(10) 0.0514(11) 0.0553(11) -0.0137(9) 0.0156(9) -0.0030(8)
P52 0.0407(9) 0.0351(9) 0.0483(10) -0.0010(7) 0.0133(8) 0.0006(7)
O1 0.113(6) 0.106(6) 0.094(5) -0.002(4) 0.036(4) 0.033(5)
O6 0.097(4) 0.061(3) 0.052(3) 0.007(3) 0.007(3) 0.036(3)
O51 0.078(4) 0.067(4) 0.092(4) -0.026(3) 0.057(3) -0.014(3)
O56 0.098(5) 0.064(4) 0.067(4) -0.014(3) -0.014(3) 0.025(3)
C1 0.041(5) 0.184(11) 0.044(5) 0.029(6) 0.019(4) 0.006(6)
C2 0.150(12) 0.085(8) 0.119(10) -0.013(7) 0.002(9) 0.011(8)
C3 0.195(17) 0.164(15) 0.27(2) -0.048(14) 0.176(17) 0.004(12)
C6 0.054(4) 0.056(4) 0.044(4) 0.009(3) 0.007(3) 0.013(4)
C7 0.140(10) 0.108(8) 0.052(5) 0.010(5) -0.001(6) 0.073(7)
C8 0.54(4) 0.31(3) 0.136(14) -0.076(15) -0.17(2) 0.33(3)
C11 0.049(4) 0.041(4) 0.064(5) -0.002(3) 0.016(4) -0.003(3)
C12 0.060(5) 0.064(5) 0.076(6) -0.021(4) 0.028(4) -0.008(4)
C13 0.076(6) 0.062(6) 0.119(8) -0.030(5) 0.046(6) -0.007(5)
C14 0.062(6) 0.073(6) 0.149(11) -0.002(7) 0.045(7) 0.006(5)
C15 0.062(6) 0.077(6) 0.105(8) 0.007(6) 0.008(5) 0.009(5)
C16 0.061(5) 0.066(5) 0.078(6) 0.008(4) 0.016(5) 0.012(4)
C17 0.045(4) 0.056(5) 0.054(4) 0.005(4) 0.000(3) -0.018(4)
C18 0.057(5) 0.052(5) 0.083(6) 0.019(4) 0.005(4) 0.000(4)
C19 0.053(5) 0.070(6) 0.138(10) 0.032(7) -0.005(6) -0.013(5)
C20 0.077(7) 0.101(9) 0.101(9) 0.042(7) -0.023(6) -0.042(7)
C21 0.096(8) 0.106(8) 0.052(5) 0.011(5) 0.000(5) -0.056(7)
C22 0.092(6) 0.064(5) 0.049(5) -0.006(4) 0.018(4) -0.036(5)
C23 0.047(4) 0.046(4) 0.055(5) -0.009(3) -0.005(3) 0.005(3)
C24 0.056(5) 0.053(5) 0.066(5) -0.006(4) -0.001(4) -0.011(4)
C25 0.078(7) 0.061(6) 0.105(8) -0.010(5) -0.031(6) -0.012(5)
C26 0.090(8) 0.061(6) 0.110(9) -0.019(6) -0.028(7) -0.015(5)
C27 0.115(9) 0.080(7) 0.055(5) -0.018(5) -0.026(6) 0.025(6)
C28 0.088(6) 0.055(5) 0.048(5) -0.006(4) -0.004(4) 0.002(4)
C29 0.037(4) 0.048(4) 0.050(4) 0.003(3) 0.010(3) 0.001(3)
C30 0.058(5) 0.047(4) 0.074(5) 0.011(4) 0.010(4) 0.001(4)
C31 0.064(5) 0.044(4) 0.094(6) 0.017(4) 0.003(5) -0.014(4)
C32 0.083(6) 0.053(5) 0.088(7) -0.005(5) 0.011(5) -0.016(5)
C33 0.065(5) 0.063(5) 0.065(5) -0.008(4) 0.002(4) -0.018(4)
C34 0.066(5) 0.048(4) 0.058(5) 0.005(4) 0.005(4) -0.004(4)
C35 0.038(4) 0.048(4) 0.049(4) -0.004(3) 0.007(3) 0.001(3)
C36 0.059(5) 0.049(4) 0.068(5) 0.004(4) 0.008(4) -0.003(4)
C37 0.082(6) 0.050(5) 0.079(6) -0.001(4) 0.018(5) 0.011(4)
C38 0.081(7) 0.065(6) 0.097(7) 0.001(5) 0.021(6) 0.034(5)
C39 0.056(5) 0.078(6) 0.103(7) -0.002(5) 0.029(5) 0.016(5)
C40 0.055(5) 0.052(5) 0.076(5) 0.008(4) 0.025(4) 0.012(4)
C41 0.040(4) 0.047(4) 0.041(4) 0.003(3) 0.007(3) -0.007(3)
C42 0.048(4) 0.052(4) 0.059(5) 0.002(4) 0.006(4) -0.008(3)
C43 0.061(5) 0.085(6) 0.043(4) 0.013(4) 0.007(4) -0.024(5)
C44 0.065(5) 0.100(7) 0.043(4) -0.007(5) 0.013(4) -0.019(5)
C45 0.063(5) 0.091(7) 0.069(6) -0.011(5) 0.020(4) 0.010(5)
C46 0.056(5) 0.066(5) 0.048(4) -0.003(4) 0.016(4) 0.010(4)
C51 0.060(4) 0.047(4) 0.055(4) -0.014(3) 0.024(4) -0.002(3)
C52 0.129(10) 0.101(8) 0.193(13) -0.049(8) 0.124(10) -0.048(7)
C53 0.098(9) 0.154(12) 0.172(13) -0.039(10) 0.079(9) -0.012(8)
C56 0.071(5) 0.048(4) 0.058(5) -0.003(4) 0.009(4) 0.024(4)
C57 0.101(7) 0.057(5) 0.102(7) -0.008(5) 0.001(6) 0.023(5)
C58 0.143(11) 0.095(8) 0.153(11) -0.032(8) -0.064(9) 0.069(8)
C61 0.052(5) 0.063(5) 0.089(6) -0.022(4) 0.031(5) 0.005(4)
C62 0.056(5) 0.091(7) 0.115(8) -0.047(6) 0.032(5) 0.003(5)
C63 0.089(8) 0.097(8) 0.188(14) -0.077(9) 0.040(9) 0.010(7)
C64 0.059(7) 0.098(8) 0.184(13) -0.042(9) 0.042(8) 0.011(6)
C65 0.055(6) 0.086(7) 0.143(10) -0.013(7) 0.007(6) 0.015(5)
C66 0.042(4) 0.077(6) 0.095(7) -0.021(5) 0.007(5) 0.005(4)
C67 0.049(4) 0.055(4) 0.061(5) -0.011(4) 0.011(4) 0.005(4)
C68 0.056(5) 0.057(5) 0.074(5) -0.017(4) 0.020(4) -0.009(4)
C69 0.056(5) 0.066(5) 0.096(7) -0.011(5) 0.013(5) -0.009(4)
C70 0.064(6) 0.073(6) 0.121(9) -0.044(6) 0.009(6) -0.026(5)
C71 0.066(6) 0.068(6) 0.099(7) -0.033(5) 0.015(5) -0.017(5)
C72 0.048(4) 0.052(4) 0.076(5) -0.020(4) 0.012(4) -0.008(4)
C73 0.055(5) 0.071(5) 0.060(5) -0.013(4) 0.020(4) -0.033(4)
C74 0.064(5) 0.066(5) 0.075(6) 0.009(4) 0.026(4) -0.011(4)
C75 0.087(7) 0.090(7) 0.106(8) 0.027(6) 0.018(6) -0.021(6)
C76 0.121(10) 0.131(11) 0.074(7) 0.021(7) 0.026(7) -0.055(9)
C77 0.127(11) 0.151(12) 0.051(6) -0.010(7) 0.039(7) -0.056(9)
C78 0.083(7) 0.111(8) 0.079(7) -0.033(6) 0.040(5) -0.029(6)
C79 0.052(4) 0.044(4) 0.056(4) -0.008(3) 0.013(4) 0.005(3)
C80 0.062(5) 0.085(6) 0.093(7) 0.001(5) 0.036(5) 0.008(5)
C81 0.075(7) 0.118(10) 0.203(14) -0.023(10) 0.066(9) 0.037(7)
C82 0.101(9) 0.098(9) 0.165(12) -0.021(9) 0.031(9) 0.049(8)
C83 0.101(8) 0.065(6) 0.107(8) 0.005(6) 0.008(7) 0.031(6)
C84 0.065(5) 0.053(5) 0.077(6) 0.001(4) 0.013(4) 0.011(4)
C85 0.039(4) 0.048(4) 0.043(4) -0.003(3) 0.010(3) -0.005(3)
C86 0.064(5) 0.060(5) 0.056(5) 0.013(4) 0.013(4) 0.003(4)
C87 0.091(7) 0.086(6) 0.038(4) 0.013(4) 0.004(4) -0.015(5)
C88 0.069(6) 0.078(6) 0.049(5) -0.010(4) 0.021(4) -0.022(5)
C89 0.072(6) 0.066(5) 0.069(6) -0.013(4) 0.028(5) -0.003(4)
C90 0.059(4) 0.048(4) 0.050(4) 0.002(3) 0.017(4) 0.003(4)
C91 0.047(4) 0.042(4) 0.054(4) -0.005(3) 0.024(4) -0.002(3)
C92 0.064(5) 0.042(4) 0.065(5) -0.005(4) 0.023(4) -0.002(4)
C93 0.087(6) 0.038(4) 0.087(6) -0.003(4) 0.034(6) -0.005(4)
C94 0.077(6) 0.050(5) 0.096(7) -0.021(5) 0.045(6) -0.015(4)
C95 0.083(6) 0.081(6) 0.068(6) -0.020(5) 0.025(5) -0.037(5)
C96 0.070(5) 0.061(5) 0.063(5) -0.001(4) 0.020(4) -0.014(4)

loop_
_atom_type_symbol
_atom_type_description
_atom_type_scat_dispersion_real
_atom_type_scat_dispersion_imag
_atom_type_scat_source
Ru Ru -1.2594 0.8363 'International Tables Vol C Tables 4.2.6.8 and 6.1.1.4'
S S 0.1246 0.1234 'International Tables Vol C Tables 4.2.6.8 and 6.1.1.4'
P P 0.1023 0.0942 'International Tables Vol C Tables 4.2.6.8 and 6.1.1.4'
O O 0.0106 0.0060 'International Tables Vol C Tables 4.2.6.8 and 6.1.1.4'
C C 0.0033 0.0016 'International Tables Vol C Tables 4.2.6.8 and 6.1.1.4'
H H 0.0000 0.0000 'International Tables Vol C Tables 4.2.6.8 and 6.1.1.4'

loop_
_geom_angle_atom_site_label_1
_geom_angle_atom_site_label_2
_geom_angle_atom_site_label_3
_geom_angle
P2 Ru1 P1 102.17(6)
P2 Ru1 S6 95.57(6)
P1 Ru1 S6 95.04(7)
P2 Ru1 S2 93.96(7)
P1 Ru1 S2 96.92(8)
S6 Ru1 S2 162.79(8)
P2 Ru1 S1 86.48(7)
P1 Ru1 S1 166.42(8)
S6 Ru1 S1 94.50(8)
S2 Ru1 S1 71.81(9)
P2 Ru1 S7 165.21(7)
P1 Ru1 S7 86.32(7)
S6 Ru1 S7 71.39(6)
S2 Ru1 S7 97.04(7)
S1 Ru1 S7 87.59(7)
P51 Ru51 P52 101.77(7)
P51 Ru51 S56 93.86(7)
P52 Ru51 S56 96.77(6)
P51 Ru51 S52 96.94(7)
P52 Ru51 S52 93.96(6)
S56 Ru51 S52 162.90(7)
P51 Ru51 S57 84.69(8)
P52 Ru51 S57 167.25(7)
S56 Ru51 S57 71.64(7)
S52 Ru51 S57 96.17(7)
P51 Ru51 S51 165.28(7)
P52 Ru51 S51 88.40(7)
S56 Ru51 S51 95.49(7)
S52 Ru51 S51 71.50(6)
S57 Ru51 S51 87.50(8)
C1 S1 Ru1 84.8(3)
C1 S2 Ru1 84.3(4)
C6 S6 Ru1 88.5(3)
C6 S7 Ru1 85.5(2)
C51 S51 Ru51 85.5(2)
C51 S52 Ru51 87.6(2)
C56 S56 Ru51 87.8(2)
C56 S57 Ru51 86.1(3)
C17 P1 C11 107.0(3)
C17 P1 C23 96.0(3)
C11 P1 C23 98.9(3)
C17 P1 Ru1 119.2(2)
C11 P1 Ru1 115.2(2)
C23 P1 Ru1 117.2(3)
C35 P2 C41 107.0(3)
C35 P2 C29 100.1(3)
C41 P2 C29 95.3(3)
C35 P2 Ru1 114.1(2)
C41 P2 Ru1 119.1(2)
C29 P2 Ru1 118.2(2)
C73 P51 C61 107.9(4)
C73 P51 C67 95.3(3)
C61 P51 C67 99.6(4)
C73 P51 Ru51 119.9(2)
C61 P51 Ru51 113.9(3)
C67 P51 Ru51 117.1(3)
C79 P52 C85 106.7(3)
C79 P52 C91 99.0(3)
C85 P52 C91 96.1(3)
C79 P52 Ru51 115.0(2)
C85 P52 Ru51 119.1(2)
C91 P52 Ru51 117.7(2)
C2 O1 C1 117.7(10)
C6 O6 C7 119.1(6)
C51 O51 C52 119.1(7)
C56 O56 C57 118.2(6)
O1 C1 S1 116.5(8)
O1 C1 S2 124.4(9)
S1 C1 S2 119.1(5)
O1 C2 C3 106.1(11)
O1 C2 H2A 110.5
C3 C2 H2A 110.5
O1 C2 H2B 110.5
C3 C2 H2B 110.5
H2A C2 H2B 108.7
C2 C3 H3A 109.5
C2 C3 H3B 109.5
H3A C3 H3B 109.5
C2 C3 H3C 109.5
H3A C3 H3C 109.5
H3B C3 H3C 109.5
O6 C6 S6 118.9(5)
O6 C6 S7 126.6(5)
S6 C6 S7 114.5(4)
C8 C7 O6 105.1(9)
C8 C7 H7A 110.7
O6 C7 H7A 110.7
C8 C7 H7B 110.7
O6 C7 H7B 110.7
H7A C7 H7B 108.8
C7 C8 H8A 109.5
C7 C8 H8B 109.5
H8A C8 H8B 109.5
C7 C8 H8C 109.5
H8A C8 H8C 109.5
H8B C8 H8C 109.5
C12 C11 C16 118.5(7)
C12 C11 P1 120.6(6)
C16 C11 P1 120.7(6)
C11 C12 C13 120.1(9)
C11 C12 H12 120.0
C13 C12 H12 120.0
C14 C13 C12 119.0(9)
C14 C13 H13 120.5
C12 C13 H13 120.5
C15 C14 C13 121.0(9)
C15 C14 H14 119.5
C13 C14 H14 119.5
C14 C15 C16 120.7(10)
C14 C15 H15 119.6
C16 C15 H15 119.6
C15 C16 C11 120.6(9)
C15 C16 H16 119.7
C11 C16 H16 119.7
C18 C17 C22 119.3(8)
C18 C17 P1 115.5(6)
C22 C17 P1 125.1(7)
C17 C18 C19 121.0(9)
C17 C18 H18 119.5
C19 C18 H18 119.5
C20 C19 C18 119.0(10)
C20 C19 H19 120.5
C18 C19 H19 120.5
C21 C20 C19 120.6(10)
C21 C20 H20 119.7
C19 C20 H20 119.7
C20 C21 C22 121.3(10)
C20 C21 H21 119.4
C22 C21 H21 119.4
C17 C22 C21 118.7(9)
C17 C22 H22 120.6
C21 C22 H22 120.6
C28 C23 C24 117.4(7)
C28 C23 P1 123.8(6)
C24 C23 P1 118.7(6)
C23 C24 C25 122.4(9)
C23 C24 H24 118.8
C25 C24 H24 118.8
C26 C25 C24 119.4(10)
C26 C25 H25 120.3
C24 C25 H25 120.3
C25 C26 C27 120.7(9)
C25 C26 H26 119.6
C27 C26 H26 119.6
C26 C27 C28 120.8(10)
C26 C27 H27 119.6
C28 C27 H27 119.6
C23 C28 C27 119.2(9)
C23 C28 H28 120.4
C27 C28 H28 120.4
C34 C29 C30 115.8(7)
C34 C29 P2 119.9(5)
C30 C29 P2 124.3(6)
C31 C30 C29 122.3(7)
C31 C30 H30 118.8
C29 C30 H30 118.8
C32 C31 C30 119.7(8)
C32 C31 H31 120.2
C30 C31 H31 120.2
C31 C32 C33 119.9(8)
C31 C32 H32 120.0
C33 C32 H32 120.0
C32 C33 C34 120.1(8)
C32 C33 H33 119.9
C34 C33 H33 119.9
C29 C34 C33 122.0(7)
C29 C34 H34 119.0
C33 C34 H34 119.0
C40 C35 C36 117.7(7)
C40 C35 P2 119.3(5)
C36 C35 P2 122.3(5)
C37 C36 C35 121.5(8)
C37 C36 H36 119.3
C35 C36 H36 119.3
C38 C37 C36 120.4(8)
C38 C37 H37 119.8
C36 C37 H37 119.8
C37 C38 C39 120.5(8)
C37 C38 H38 119.8
C39 C38 H38 119.8
C38 C39 C40 119.5(8)
C38 C39 H39 120.2
C40 C39 H39 120.2
C35 C40 C39 120.4(7)
C35 C40 H40 119.8
C39 C40 H40 119.8
C46 C41 C42 118.2(7)
C46 C41 P2 115.3(5)
C42 C41 P2 126.5(6)
C41 C42 C43 119.1(7)
C41 C42 H42 120.5
C43 C42 H42 120.5
C44 C43 C42 122.1(8)
C44 C43 H43 119.0
C42 C43 H43 119.0
C45 C44 C43 118.3(8)
C45 C44 H44 120.8
C43 C44 H44 120.8
C44 C45 C46 120.4(8)
C44 C45 H45 119.8
C46 C45 H45 119.8
C41 C46 C45 121.9(8)
C41 C46 H46 119.1
C45 C46 H46 119.1
O51 C51 S52 119.4(5)
O51 C51 S51 125.2(6)
S52 C51 S51 115.4(4)
C53 C52 O51 109.2(9)
C53 C52 H52A 109.8
O51 C52 H52A 109.8
C53 C52 H52B 109.8
O51 C52 H52B 109.8
H52A C52 H52B 108.3
C52 C53 H53A 109.5
C52 C53 H53B 109.5
H53A C53 H53B 109.5
C52 C53 H53C 109.5
H53A C53 H53C 109.5
H53B C53 H53C 109.5
O56 C56 S56 127.0(5)
O56 C56 S57 118.6(6)
S56 C56 S57 114.4(4)
C58 C57 O56 106.2(8)
C58 C57 H57A 110.5
O56 C57 H57A 110.5
C58 C57 H57B 110.5
O56 C57 H57B 110.5
H57A C57 H57B 108.7
C57 C58 H58A 109.5
C57 C58 H58B 109.5
H58A C58 H58B 109.5
C57 C58 H58C 109.5
H58A C58 H58C 109.5
H58B C58 H58C 109.5
C66 C61 C62 117.0(8)
C66 C61 P51 121.6(6)
C62 C61 P51 120.8(7)
C61 C62 C63 119.0(10)
C61 C62 H62 120.5
C63 C62 H62 120.5
C64 C63 C62 122.0(10)
C64 C63 H63 119.0
C62 C63 H63 119.0
C63 C64 C65 118.2(10)
C63 C64 H64 120.9
C65 C64 H64 120.9
C66 C65 C64 121.2(11)
C66 C65 H65 119.4
C64 C65 H65 119.4
C65 C66 C61 122.5(9)
C65 C66 H66 118.8
C61 C66 H66 118.8
C72 C67 C68 117.9(7)
C72 C67 P51 122.9(6)
C68 C67 P51 119.2(6)
C67 C68 C69 121.5(8)
C67 C68 H68 119.2
C69 C68 H68 119.2
C70 C69 C68 120.1(8)
C70 C69 H69 119.9
C68 C69 H69 119.9
C69 C70 C71 120.3(8)
C69 C70 H70 119.9
C71 C70 H70 119.9
C72 C71 C70 119.2(8)
C72 C71 H71 120.4
C70 C71 H71 120.4
C67 C72 C71 121.0(8)
C67 C72 H72 119.5
C71 C72 H72 119.5
C74 C73 C78 117.4(9)
C74 C73 P51 115.2(6)
C78 C73 P51 127.4(8)
C73 C74 C75 121.3(9)
C73 C74 H74 119.4
C75 C74 H74 119.4
C76 C75 C74 120.1(11)
C76 C75 H75 120.0
C74 C75 H75 120.0
C77 C76 C75 119.7(11)
C77 C76 H76 120.1
C75 C76 H76 120.1
C76 C77 C78 121.4(11)
C76 C77 H77 119.3
C78 C77 H77 119.3
C77 C78 C73 120.1(11)
C77 C78 H78 119.9
C73 C78 H78 119.9
C80 C79 C84 117.6(7)
C80 C79 P52 118.9(6)
C84 C79 P52 122.9(6)
C79 C80 C81 118.4(10)
C79 C80 H80 120.8
C81 C80 H80 120.8
C82 C81 C80 123.0(11)
C82 C81 H81 118.5
C80 C81 H81 118.5
C81 C82 C83 119.4(10)
C81 C82 H82 120.3
C83 C82 H82 120.3
C82 C83 C84 119.9(10)
C82 C83 H83 120.1
C84 C83 H83 120.1
C83 C84 C79 121.5(9)
C83 C84 H84 119.2
C79 C84 H84 119.2
C90 C85 C86 117.8(6)
C90 C85 P52 115.5(5)
C86 C85 P52 126.6(5)
C85 C86 C87 119.9(8)
C85 C86 H86 120.1
C87 C86 H86 120.1
C88 C87 C86 120.8(8)
C88 C87 H87 119.6
C86 C87 H87 119.6
C87 C88 C89 120.5(8)
C87 C88 H88 119.8
C89 C88 H88 119.8
C88 C89 C90 120.3(8)
C88 C89 H89 119.9
C90 C89 H89 119.9
C85 C90 C89 120.7(7)
C85 C90 H90 119.6
C89 C90 H90 119.6
C96 C91 C92 118.1(7)
C96 C91 P52 119.0(5)
C92 C91 P52 122.9(6)
C91 C92 C93 119.8(8)
C91 C92 H92 120.1
C93 C92 H92 120.1
C94 C93 C92 121.1(8)
C94 C93 H93 119.5
C92 C93 H93 119.5
C93 C94 C95 120.9(8)
C93 C94 H94 119.5
C95 C94 H94 119.5
C96 C95 C94 117.2(9)
C96 C95 H95 121.4
C94 C95 H95 121.4
C95 C96 C91 122.9(8)
C95 C96 H96 118.6
C91 C96 H96 118.6

loop_
_geom_bond_atom_site_label_1
_geom_bond_atom_site_label_2
_geom_bond_distance
Ru1 P2 2.3091(18)
Ru1 P1 2.3154(19)
Ru1 S6 2.3853(18)
Ru1 S2 2.397(2)
Ru1 S1 2.452(2)
Ru1 S7 2.4629(19)
Ru51 P51 2.3102(19)
Ru51 P52 2.3119(19)
Ru51 S56 2.3957(19)
Ru51 S52 2.4009(18)
Ru51 S57 2.448(2)
Ru51 S51 2.450(2)
S1 C1 1.591(12)
S2 C1 1.708(10)
S6 C6 1.672(7)
S7 C6 1.693(7)
S51 C51 1.689(7)
S52 C51 1.665(7)
S56 C56 1.686(8)
S57 C56 1.686(7)
P1 C17 1.841(7)
P1 C11 1.843(7)
P1 C23 1.856(7)
P2 C35 1.824(7)
P2 C41 1.834(7)
P2 C29 1.841(7)
P51 C73 1.837(8)
P51 C61 1.837(8)
P51 C67 1.851(8)
P52 C79 1.831(7)
P52 C85 1.836(7)
P52 C91 1.860(7)
O1 C2 1.335(12)
O1 C1 1.404(10)
O6 C6 1.323(8)
O6 C7 1.459(10)
O51 C51 1.324(8)
O51 C52 1.458(10)
O56 C56 1.336(8)
O56 C57 1.483(10)
C2 C3 1.533(17)
C2 H2A 0.9700
C2 H2B 0.9700
C3 H3A 0.9600
C3 H3B 0.9600
C3 H3C 0.9600
C7 C8 1.440(15)
C7 H7A 0.9700
C7 H7B 0.9700
C8 H8A 0.9600
C8 H8B 0.9600
C8 H8C 0.9600
C11 C12 1.392(10)
C11 C16 1.396(11)
C12 C13 1.406(11)
C12 H12 0.9300
C13 C14 1.382(14)
C13 H13 0.9300
C14 C15 1.350(13)
C14 H14 0.9300
C15 C16 1.374(11)
C15 H15 0.9300
C16 H16 0.9300
C17 C18 1.382(11)
C17 C22 1.387(10)
C18 C19 1.400(12)
C18 H18 0.9300
C19 C20 1.374(15)
C19 H19 0.9300
C20 C21 1.352(15)
C20 H20 0.9300
C21 C22 1.409(12)
C21 H21 0.9300
C22 H22 0.9300
C23 C28 1.379(10)
C23 C24 1.392(10)
C24 C25 1.394(11)
C24 H24 0.9300
C25 C26 1.340(14)
C25 H25 0.9300
C26 C27 1.356(14)
C26 H26 0.9300
C27 C28 1.430(11)
C27 H27 0.9300
C28 H28 0.9300
C29 C34 1.364(10)
C29 C30 1.400(9)
C30 C31 1.385(10)
C30 H30 0.9300
C31 C32 1.339(12)
C31 H31 0.9300
C32 C33 1.371(11)
C32 H32 0.9300
C33 C34 1.386(10)
C33 H33 0.9300
C34 H34 0.9300
C35 C40 1.387(10)
C35 C36 1.402(10)
C36 C37 1.364(11)
C36 H36 0.9300
C37 C38 1.357(12)
C37 H37 0.9300
C38 C39 1.381(12)
C38 H38 0.9300
C39 C40 1.400(10)
C39 H39 0.9300
C40 H40 0.9300
C41 C46 1.378(9)
C41 C42 1.386(9)
C42 C43 1.405(10)
C42 H42 0.9300
C43 C44 1.373(12)
C43 H43 0.9300
C44 C45 1.365(12)
C44 H44 0.9300
C45 C46 1.389(10)
C45 H45 0.9300
C46 H46 0.9300
C52 C53 1.450(14)
C52 H52A 0.9700
C52 H52B 0.9700
C53 H53A 0.9600
C53 H53B 0.9600
C53 H53C 0.9600
C57 C58 1.463(13)
C57 H57A 0.9700
C57 H57B 0.9700
C58 H58A 0.9600
C58 H58B 0.9600
C58 H58C 0.9600
C61 C66 1.385(12)
C61 C62 1.394(11)
C62 C63 1.408(13)
C62 H62 0.9300
C63 C64 1.351(16)
C63 H63 0.9300
C64 C65 1.369(14)
C64 H64 0.9300
C65 C66 1.349(11)
C65 H65 0.9300
C66 H66 0.9300
C67 C72 1.367(10)
C67 C68 1.375(10)
C68 C69 1.384(11)
C68 H68 0.9300
C69 C70 1.331(13)
C69 H69 0.9300
C70 C71 1.390(12)
C70 H70 0.9300
C71 C72 1.390(10)
C71 H71 0.9300
C72 H72 0.9300
C73 C74 1.374(11)
C73 C78 1.399(11)
C74 C75 1.392(12)
C74 H74 0.9300
C75 C76 1.376(15)
C75 H75 0.9300
C76 C77 1.331(16)
C76 H76 0.9300
C77 C78 1.398(15)
C77 H77 0.9300
C78 H78 0.9300
C79 C80 1.390(10)
C79 C84 1.400(10)
C80 C81 1.392(13)
C80 H80 0.9300
C81 C82 1.345(16)
C81 H81 0.9300
C82 C83 1.354(15)
C82 H82 0.9300
C83 C84 1.381(12)
C83 H83 0.9300
C84 H84 0.9300
C85 C90 1.387(9)
C85 C86 1.401(10)
C86 C87 1.402(11)
C86 H86 0.9300
C87 C88 1.350(12)
C87 H87 0.9300
C88 C89 1.354(11)
C88 H88 0.9300
C89 C90 1.401(10)
C89 H89 0.9300
C90 H90 0.9300
C91 C96 1.379(10)
C91 C92 1.378(10)
C92 C93 1.380(10)
C92 H92 0.9300
C93 C94 1.339(12)
C93 H93 0.9300
C94 C95 1.400(12)
C94 H94 0.9300
C95 C96 1.367(10)
C95 H95 0.9300
C96 H96 0.9300

loop_
_geom_torsion_atom_site_label_1
_geom_torsion_atom_site_label_2
_geom_torsion_atom_site_label_3
_geom_torsion_atom_site_label_4
_geom_torsion
P2 Ru1 S1 C1 96.4(3)
P1 Ru1 S1 C1 -33.8(5)
S6 Ru1 S1 C1 -168.3(3)
S2 Ru1 S1 C1 1.1(3)
S7 Ru1 S1 C1 -97.2(3)
P2 Ru1 S2 C1 -86.0(3)
P1 Ru1 S2 C1 171.2(3)
S6 Ru1 S2 C1 37.6(4)
S1 Ru1 S2 C1 -1.0(3)
S7 Ru1 S2 C1 84.1(3)
P2 Ru1 S6 C6 171.3(3)
P1 Ru1 S6 C6 -85.9(3)
S2 Ru1 S6 C6 48.0(4)
S1 Ru1 S6 C6 84.4(3)
S7 Ru1 S6 C6 -1.5(3)
P2 Ru1 S7 C6 -27.6(4)
P1 Ru1 S7 C6 98.1(3)
S6 Ru1 S7 C6 1.5(3)
S2 Ru1 S7 C6 -165.4(3)
S1 Ru1 S7 C6 -94.1(3)
P51 Ru51 S51 C51 37.5(4)
P52 Ru51 S51 C51 -96.7(3)
S56 Ru51 S51 C51 166.7(3)
S52 Ru51 S51 C51 -1.9(3)
S57 Ru51 S51 C51 95.4(3)
P51 Ru51 S52 C51 -168.7(3)
P52 Ru51 S52 C51 89.0(3)
S56 Ru51 S52 C51 -39.9(4)
S57 Ru51 S52 C51 -83.3(3)
S51 Ru51 S52 C51 2.0(3)
P51 Ru51 S56 C56 81.8(3)
P52 Ru51 S56 C56 -175.8(3)
S52 Ru51 S56 C56 -47.3(4)
S57 Ru51 S56 C56 -1.3(3)
S51 Ru51 S56 C56 -86.8(3)
P51 Ru51 S57 C56 -94.6(3)
P52 Ru51 S57 C56 26.5(5)
S56 Ru51 S57 C56 1.3(3)
S52 Ru51 S57 C56 169.0(3)
S51 Ru51 S57 C56 97.9(3)
P2 Ru1 P1 C17 -20.3(3)
S6 Ru1 P1 C17 -117.2(3)
S2 Ru1 P1 C17 75.2(3)
S1 Ru1 P1 C17 108.4(4)
S7 Ru1 P1 C17 171.9(3)
P2 Ru1 P1 C11 108.9(3)
S6 Ru1 P1 C11 12.1(3)
S2 Ru1 P1 C11 -155.5(3)
S1 Ru1 P1 C11 -122.4(4)
S7 Ru1 P1 C11 -58.8(3)
P2 Ru1 P1 C23 -135.4(3)
S6 Ru1 P1 C23 127.8(3)
S2 Ru1 P1 C23 -39.8(3)
S1 Ru1 P1 C23 -6.6(4)
S7 Ru1 P1 C23 56.9(3)
P1 Ru1 P2 C35 98.7(3)
S6 Ru1 P2 C35 -164.9(3)
S2 Ru1 P2 C35 0.8(3)
S1 Ru1 P2 C35 -70.7(3)
S7 Ru1 P2 C35 -137.3(3)
P1 Ru1 P2 C41 -29.3(3)
S6 Ru1 P2 C41 67.1(3)
S2 Ru1 P2 C41 -127.2(3)
S1 Ru1 P2 C41 161.3(3)
S7 Ru1 P2 C41 94.7(4)
P1 Ru1 P2 C29 -144.0(2)
S6 Ru1 P2 C29 -47.6(3)
S2 Ru1 P2 C29 118.0(3)
S1 Ru1 P2 C29 46.6(3)
S7 Ru1 P2 C29 -20.0(4)
P52 Ru51 P51 C73 23.0(3)
S56 Ru51 P51 C73 120.7(3)
S52 Ru51 P51 C73 -72.6(3)
S57 Ru51 P51 C73 -168.1(3)
S51 Ru51 P51 C73 -109.9(4)
P52 Ru51 P51 C61 -107.0(3)
S56 Ru51 P51 C61 -9.3(3)
S52 Ru51 P51 C61 157.5(3)
S57 Ru51 P51 C61 61.9(3)
S51 Ru51 P51 C61 120.1(4)
P52 Ru51 P51 C67 137.4(3)
S56 Ru51 P51 C67 -124.8(3)
S52 Ru51 P51 C67 41.9(3)
S57 Ru51 P51 C67 -53.7(3)
S51 Ru51 P51 C67 4.5(5)
P51 Ru51 P52 C79 -104.4(3)
S56 Ru51 P52 C79 160.2(3)
S52 Ru51 P52 C79 -6.5(3)
S57 Ru51 P52 C79 136.1(4)
S51 Ru51 P52 C79 64.9(3)
P51 Ru51 P52 C85 24.1(3)
S56 Ru51 P52 C85 -71.3(3)
S52 Ru51 P52 C85 122.0(3)
S57 Ru51 P52 C85 -95.4(4)
S51 Ru51 P52 C85 -166.7(3)
P51 Ru51 P52 C91 139.5(2)
S56 Ru51 P52 C91 44.1(2)
S52 Ru51 P52 C91 -122.6(2)
S57 Ru51 P52 C91 20.0(4)
S51 Ru51 P52 C91 -51.3(2)
C2 O1 C1 S1 174.0(8)
C2 O1 C1 S2 -4.2(12)
Ru1 S1 C1 O1 -179.9(6)
Ru1 S1 C1 S2 -1.6(5)
Ru1 S2 C1 O1 179.8(7)
Ru1 S2 C1 S1 1.6(5)
C1 O1 C2 C3 -177.3(10)
C7 O6 C6 S6 -175.0(7)
C7 O6 C6 S7 4.2(11)
Ru1 S6 C6 O6 -178.3(6)
Ru1 S6 C6 S7 2.3(4)
Ru1 S7 C6 O6 178.5(7)
Ru1 S7 C6 S6 -2.2(4)
C6 O6 C7 C8 -177.9(14)
C17 P1 C11 C12 57.7(7)
C23 P1 C11 C12 156.8(6)
Ru1 P1 C11 C12 -77.4(6)
C17 P1 C11 C16 -128.0(6)
C23 P1 C11 C16 -28.9(7)
Ru1 P1 C11 C16 96.9(6)
C16 C11 C12 C13 3.1(12)
P1 C11 C12 C13 177.6(6)
C11 C12 C13 C14 -1.8(13)
C12 C13 C14 C15 -0.9(15)
C13 C14 C15 C16 2.2(16)
C14 C15 C16 C11 -0.7(14)
C12 C11 C16 C15 -1.9(12)
P1 C11 C16 C15 -176.4(7)
C11 P1 C17 C18 159.8(6)
C23 P1 C17 C18 58.6(6)
Ru1 P1 C17 C18 -67.3(6)
C11 P1 C17 C22 -19.6(7)
C23 P1 C17 C22 -120.9(6)
Ru1 P1 C17 C22 113.3(6)
C22 C17 C18 C19 -1.3(11)
P1 C17 C18 C19 179.2(6)
C17 C18 C19 C20 -0.6(13)
C18 C19 C20 C21 2.6(14)
C19 C20 C21 C22 -2.8(14)
C18 C17 C22 C21 1.2(11)
P1 C17 C22 C21 -179.4(6)
C20 C21 C22 C17 0.8(13)
C17 P1 C23 C28 -136.5(7)
C11 P1 C23 C28 115.3(7)
Ru1 P1 C23 C28 -9.1(7)
C17 P1 C23 C24 47.4(6)
C11 P1 C23 C24 -60.9(6)
Ru1 P1 C23 C24 174.7(5)
C28 C23 C24 C25 1.4(11)
P1 C23 C24 C25 177.8(6)
C23 C24 C25 C26 -2.2(14)
C24 C25 C26 C27 1.8(15)
C25 C26 C27 C28 -0.6(15)
C24 C23 C28 C27 -0.2(11)
P1 C23 C28 C27 -176.4(6)
C26 C27 C28 C23 -0.2(13)
C35 P2 C29 C34 -53.4(6)
C41 P2 C29 C34 55.0(6)
Ru1 P2 C29 C34 -177.9(5)
C35 P2 C29 C30 129.4(6)
C41 P2 C29 C30 -122.2(6)
Ru1 P2 C29 C30 4.9(7)
C34 C29 C30 C31 3.4(11)
P2 C29 C30 C31 -179.3(6)
C29 C30 C31 C32 -0.4(13)
C30 C31 C32 C33 -2.4(14)
C31 C32 C33 C34 1.9(14)
C30 C29 C34 C33 -3.9(11)
P2 C29 C34 C33 178.7(6)
C32 C33 C34 C29 1.4(13)
C41 P2 C35 C40 -134.4(6)
C29 P2 C35 C40 -35.6(7)
Ru1 P2 C35 C40 91.7(6)
C41 P2 C35 C36 55.2(7)
C29 P2 C35 C36 154.1(6)
Ru1 P2 C35 C36 -78.7(6)
C40 C35 C36 C37 0.5(11)
P2 C35 C36 C37 171.0(6)
C35 C36 C37 C38 -0.8(13)
C36 C37 C38 C39 -0.2(15)
C37 C38 C39 C40 1.6(15)
C36 C35 C40 C39 0.9(12)
P2 C35 C40 C39 -169.9(6)
C38 C39 C40 C35 -1.9(14)
C35 P2 C41 C46 170.6(5)
C29 P2 C41 C46 68.3(6)
Ru1 P2 C41 C46 -58.1(6)
C35 P2 C41 C42 -7.2(7)
C29 P2 C41 C42 -109.5(6)
Ru1 P2 C41 C42 124.0(6)
C46 C41 C42 C43 0.4(10)
P2 C41 C42 C43 178.2(5)
C41 C42 C43 C44 -1.8(11)
C42 C43 C44 C45 2.0(12)
C43 C44 C45 C46 -0.8(13)
C42 C41 C46 C45 0.8(11)
P2 C41 C46 C45 -177.3(6)
C44 C45 C46 C41 -0.6(13)
C52 O51 C51 S52 179.2(8)
C52 O51 C51 S51 1.7(12)
Ru51 S52 C51 O51 179.3(6)
Ru51 S52 C51 S51 -3.0(4)
Ru51 S51 C51 O51 -179.5(7)
Ru51 S51 C51 S52 3.0(4)
C51 O51 C52 C53 -171.5(9)
C57 O56 C56 S56 3.9(12)
C57 O56 C56 S57 -177.0(7)
Ru51 S56 C56 O56 -179.0(8)
Ru51 S56 C56 S57 1.9(5)
Ru51 S57 C56 O56 178.9(7)
Ru51 S57 C56 S56 -1.9(4)
C56 O56 C57 C58 175.2(9)
C73 P51 C61 C66 131.7(7)
C67 P51 C61 C66 32.9(8)
Ru51 P51 C61 C66 -92.6(7)
C73 P51 C61 C62 -57.0(8)
C67 P51 C61 C62 -155.8(8)
Ru51 P51 C61 C62 78.7(8)
C66 C61 C62 C63 -1.0(14)
P51 C61 C62 C63 -172.7(8)
C61 C62 C63 C64 0.6(19)
C62 C63 C64 C65 1(2)
C63 C64 C65 C66 -2.8(19)
C64 C65 C66 C61 2.5(17)
C62 C61 C66 C65 -0.5(14)
P51 C61 C66 C65 171.1(8)
C73 P51 C67 C72 128.9(7)
C61 P51 C67 C72 -121.9(7)
Ru51 P51 C67 C72 1.3(8)
C73 P51 C67 C68 -50.4(7)
C61 P51 C67 C68 58.9(7)
Ru51 P51 C67 C68 -177.9(5)
C72 C67 C68 C69 0.5(12)
P51 C67 C68 C69 179.7(7)
C67 C68 C69 C70 0.9(14)
C68 C69 C70 C71 -1.3(15)
C69 C70 C71 C72 0.4(15)
C68 C67 C72 C71 -1.3(12)
P51 C67 C72 C71 179.4(7)
C70 C71 C72 C67 0.9(13)
C61 P51 C73 C74 -169.7(6)
C67 P51 C73 C74 -67.9(6)
Ru51 P51 C73 C74 57.7(6)
C61 P51 C73 C78 7.3(8)
C67 P51 C73 C78 109.2(7)
Ru51 P51 C73 C78 -125.3(7)
C78 C73 C74 C75 1.8(12)
P51 C73 C74 C75 179.2(7)
C73 C74 C75 C76 -1.1(14)
C74 C75 C76 C77 -0.1(17)
C75 C76 C77 C78 0.4(19)
C76 C77 C78 C73 0.3(16)
C74 C73 C78 C77 -1.4(13)
P51 C73 C78 C77 -178.4(7)
C85 P52 C79 C80 134.5(6)
C91 P52 C79 C80 35.3(7)
Ru51 P52 C79 C80 -91.1(6)
C85 P52 C79 C84 -54.4(7)
C91 P52 C79 C84 -153.6(7)
Ru51 P52 C79 C84 80.0(7)
C84 C79 C80 C81 2.7(13)
P52 C79 C80 C81 174.3(8)
C79 C80 C81 C82 -2(2)
C80 C81 C82 C83 1(2)
C81 C82 C83 C84 -2(2)
C82 C83 C84 C79 3.3(16)
C80 C79 C84 C83 -3.5(13)
P52 C79 C84 C83 -174.7(7)
C79 P52 C85 C90 -168.0(5)
C91 P52 C85 C90 -66.7(6)
Ru51 P52 C85 C90 59.8(6)
C79 P52 C85 C86 8.1(7)
C91 P52 C85 C86 109.5(7)
Ru51 P52 C85 C86 -124.1(6)
C90 C85 C86 C87 -0.3(11)
P52 C85 C86 C87 -176.4(6)
C85 C86 C87 C88 -1.1(13)
C86 C87 C88 C89 1.4(13)
C87 C88 C89 C90 -0.3(12)
C86 C85 C90 C89 1.4(10)
P52 C85 C90 C89 178.0(6)
C88 C89 C90 C85 -1.2(12)
C79 P52 C91 C96 54.7(6)
C85 P52 C91 C96 -53.3(6)
Ru51 P52 C91 C96 179.2(5)
C79 P52 C91 C92 -123.1(6)
C85 P52 C91 C92 128.9(6)
Ru51 P52 C91 C92 1.4(7)
C96 C91 C92 C93 -0.8(11)
P52 C91 C92 C93 177.0(6)
C91 C92 C93 C94 0.1(12)
C92 C93 C94 C95 0.7(13)
C93 C94 C95 C96 -0.7(13)
C94 C95 C96 C91 -0.1(13)
C92 C91 C96 C95 0.8(12)
P52 C91 C96 C95 -177.1(7)
